data_7121164
loop_
_publ_author_name
'Lik, Artur'
'Kargin, Denis'
'Isenberg, Stefan'
'Kelemen, Zsolt'
'Pietschnig, Rudolf'
'Helten, Holger'

_publ_section_title
;
 PBP bridged [3]ferrocenophane: a bisphosphanylborane with a redox
 trigger.
;
_journal_issue 20
_journal_name_full 'Chemical communications (Cambridge, England)'
_journal_page_first 2471
_journal_page_last 2474
_journal_paper_doi 10.1039/c7cc09759j
_journal_volume 54
_journal_year 2018
_chemical_formula_moiety 'C27 H37 B Fe P2'
_chemical_formula_sum 'C27 H37 B Fe P2'
_chemical_formula_weight 490.17
_space_group_crystal_system monoclinic
_space_group_IT_number 14
_space_group_name_Hall '-P 2ybc'
_space_group_name_H-M_alt 'P 1 21/c 1'
_symmetry_space_group_name_Hall '-P 2ybc'
_symmetry_space_group_name_H-M 'P 1 21/c 1'
_atom_sites_solution_hydrogens geom
_atom_sites_solution_primary direct
_atom_sites_solution_secondary difmap
_audit_creation_date 2017-09-13
_audit_creation_method
;
Olex2 1.2
(compiled 2017.03.28 svn.r3405 for OlexSys, GUI svn.r5335)
;
_audit_update_record
;
2017-09-13 deposited with the CCDC.
2018-01-17 downloaded from the CCDC.
;
_cell_angle_alpha 90.00
_cell_angle_beta 93.9290(10)
_cell_angle_gamma 90.00
_cell_formula_units_Z 4
_cell_length_a 9.9177(4)
_cell_length_b 11.5650(5)
_cell_length_c 22.0296(9)
_cell_measurement_reflns_used 9146
_cell_measurement_temperature 100.15
_cell_measurement_theta_max 30.35
_cell_measurement_theta_min 2.56
_cell_volume 2520.82(18)
_computing_cell_refinement 'SAINT v8.34A (Bruker, 2013)'
_computing_data_collection 'SMART V5.631 (?, 2016)'
_computing_data_reduction 'SAINT v8.34A (Bruker, 2013)'
_computing_molecular_graphics 'Olex2 (Dolomanov et al., 2009)'
_computing_publication_material 'Olex2 (Dolomanov et al., 2009)'
_computing_structure_refinement 'ShelXL (Sheldrick, 2015)'
_computing_structure_solution 'ShelXS (Sheldrick, 2008)'
_diffrn_ambient_temperature 100.15
_diffrn_detector 'Bruker APEX2 area detector'
_diffrn_detector_area_resol_mean 7.9
_diffrn_detector_type 'CCD area detector'
_diffrn_measured_fraction_theta_full 0.938
_diffrn_measured_fraction_theta_max 0.938
_diffrn_measurement_device 'three-circle diffractometer'
_diffrn_measurement_device_type 'Bruker APEX CCD'
_diffrn_measurement_method '\w scans'
_diffrn_radiation_monochromator 'multilayer optics'
_diffrn_radiation_probe x-ray
_diffrn_radiation_type MoK\a
_diffrn_radiation_wavelength 0.71073
_diffrn_reflns_av_R_equivalents 0.0364
_diffrn_reflns_av_unetI/netI 0.0289
_diffrn_reflns_limit_h_max 14
_diffrn_reflns_limit_h_min -14
_diffrn_reflns_limit_k_max 15
_diffrn_reflns_limit_k_min -16
_diffrn_reflns_limit_l_max 30
_diffrn_reflns_limit_l_min -30
_diffrn_reflns_number 37814
_diffrn_reflns_theta_full 30.93
_diffrn_reflns_theta_max 30.93
_diffrn_reflns_theta_min 1.85
_diffrn_source 'microfocus sealed X-ray tube'
_diffrn_source_current 600.0
_diffrn_source_power 30.0
_diffrn_source_type 'Incoatec I\ms'
_diffrn_source_voltage 50.0
_diffrn_standards_number 0
_exptl_absorpt_coefficient_mu 0.738
_exptl_absorpt_correction_T_max 0.7461
_exptl_absorpt_correction_T_min 0.6725
_exptl_absorpt_correction_type multi-scan
_exptl_absorpt_process_details
'SADABS-2008/1 (Bruker,2008) was used for absorption correction. wR2(int) was 0.0551 before and 0.0448 after correction. The Ratio of minimum to maximum transmission is 0.9014. The \l/2 correction factor is 0.0015.'
_exptl_crystal_colour colourless
_exptl_crystal_colour_primary colourless
_exptl_crystal_density_diffrn 1.292
_exptl_crystal_density_method 'not measured'
_exptl_crystal_description block
_exptl_crystal_F_000 1040
_exptl_crystal_size_max 0.12
_exptl_crystal_size_mid 0.11
_exptl_crystal_size_min 0.11
_refine_diff_density_max 0.560
_refine_diff_density_min -0.386
_refine_diff_density_rms 0.079
_refine_ls_extinction_method none
_refine_ls_goodness_of_fit_ref 0.925
_refine_ls_hydrogen_treatment mixed
_refine_ls_matrix_type full
_refine_ls_number_parameters 362
_refine_ls_number_reflns 7498
_refine_ls_number_restraints 0
_refine_ls_restrained_S_all 0.925
_refine_ls_R_factor_all 0.0426
_refine_ls_R_factor_gt 0.0349
_refine_ls_shift/su_max 0.001
_refine_ls_shift/su_mean 0.000
_refine_ls_structure_factor_coef Fsqd
_refine_ls_weighting_details 'calc w=1/[\s^2^(Fo^2^)+(0.1000P)^2^+0.0000P] where P=(Fo^2^+2Fc^2^)/3'
_refine_ls_weighting_scheme calc
_refine_ls_wR_factor_gt 0.1106
_refine_ls_wR_factor_ref 0.1217
_reflns_number_gt 6511
_reflns_number_total 7498
_reflns_threshold_expression >2sigma(I)
_cod_data_source_file c7cc09759j2.cif
_cod_data_source_block n17_a22
_cod_depositor_comments 'Adding full bibliography for 7121164.cif.'
_cod_database_code 7121164
_olex2_refinement_description
;
1. Fixed Uiso
 At 1.5 times of:
  All C(H,H,H) groups
2.a Idealised Me refined as rotating group:
 C26(H26A,H26B,H26C), C17(H17A,H17B,H17C), C18(H18A,H18B,H18C), C25(H25A,H25B,
 H25C), C14(H14A,H14B,H14C), C12(H12A,H12B,H12C)
;
_olex2_submission_special_instructions 'No special instructions were received'

loop_
_space_group_symop_id
_space_group_symop_operation_xyz
1 'x, y, z'
2 '-x, y+1/2, -z+1/2'
3 '-x, -y, -z'
4 'x, -y-1/2, z-1/2'

loop_
_atom_site_label
_atom_site_type_symbol
_atom_site_fract_x
_atom_site_fract_y
_atom_site_fract_z
_atom_site_U_iso_or_equiv
_atom_site_adp_type
_atom_site_occupancy
_atom_site_calc_flag
_atom_site_refinement_flags_posn
Fe1 Fe 0.023416(19) 0.778546(16) 0.291639(8) 0.01232(8) Uani 1 d .
P1 P 0.25229(3) 0.67011(3) 0.207252(16) 0.01189(9) Uani 1 d .
P2 P 0.00810(4) 0.83130(3) 0.142999(16) 0.01295(9) Uani 1 d .
C6 C -0.07830(14) 0.78752(12) 0.20911(6) 0.0135(3) Uani 1 d .
C19 C 0.24456(14) 0.73410(11) 0.07769(6) 0.0129(2) Uani 1 d .
C24 C 0.31971(14) 0.82840(12) 0.05734(6) 0.0146(3) Uani 1 d .
C22 C 0.40861(15) 0.71024(13) -0.02216(7) 0.0177(3) Uani 1 d .
C11 C 0.44206(14) 0.65831(12) 0.21114(6) 0.0146(3) Uani 1 d .
C2 C 0.20089(14) 0.86589(12) 0.28676(6) 0.0148(3) Uani 1 d .
C1 C 0.21639(14) 0.74384(12) 0.27638(6) 0.0126(2) Uani 1 d .
C23 C 0.39979(15) 0.81520(13) 0.00826(7) 0.0171(3) Uani 1 d .
C4 C 0.14035(16) 0.77022(13) 0.37290(7) 0.0180(3) Uani 1 d .
C3 C 0.15299(15) 0.88146(13) 0.34578(7) 0.0182(3) Uani 1 d .
C20 C 0.24833(14) 0.62890(12) 0.04521(6) 0.0146(3) Uani 1 d .
C15 C -0.12058(14) 0.80822(13) 0.07675(6) 0.0153(3) Uani 1 d .
B1 B 0.16937(16) 0.74467(13) 0.13841(7) 0.0127(3) Uani 1 d .
C10 C -0.09043(14) 0.67327(12) 0.23476(7) 0.0152(3) Uani 1 d .
C21 C 0.33025(15) 0.61839(13) -0.00347(6) 0.0172(3) Uani 1 d .
C7 C -0.13560(14) 0.86682(13) 0.25075(7) 0.0170(3) Uani 1 d .
C26 C 0.49742(17) 0.69630(16) -0.07440(7) 0.0244(3) Uani 1 d .
H26A H 0.4410 0.6834 -0.1121 0.037 Uiso 1 calc GR
H26B H 0.5576 0.6299 -0.0667 0.037 Uiso 1 calc GR
H26C H 0.5515 0.7665 -0.0784 0.037 Uiso 1 calc GR
C5 C 0.18019(15) 0.68584(13) 0.33069(7) 0.0159(3) Uani 1 d .
C17 C -0.05201(16) 0.81958(14) 0.01679(7) 0.0216(3) Uani 1 d .
H17A H 0.0022 0.8905 0.0175 0.032 Uiso 1 calc GR
H17B H -0.1211 0.8229 -0.0172 0.032 Uiso 1 calc GR
H17C H 0.0067 0.7526 0.0117 0.032 Uiso 1 calc GR
C8 C -0.18009(15) 0.80264(15) 0.30091(7) 0.0210(3) Uani 1 d .
C27 C 0.31611(17) 0.94549(13) 0.08804(7) 0.0204(3) Uani 1 d .
C9 C -0.15166(15) 0.68353(15) 0.29119(7) 0.0203(3) Uani 1 d .
C18 C -0.22656(16) 0.90450(14) 0.08043(7) 0.0225(3) Uani 1 d .
H18A H -0.2632 0.9032 0.1206 0.034 Uiso 1 calc GR
H18B H -0.2999 0.8920 0.0490 0.034 Uiso 1 calc GR
H18C H -0.1842 0.9797 0.0740 0.034 Uiso 1 calc GR
C16 C -0.19151(17) 0.69065(14) 0.07914(7) 0.0211(3) Uani 1 d .
C13 C 0.51169(18) 0.77493(14) 0.20472(9) 0.0234(3) Uani 1 d .
C25 C 0.16530(16) 0.52550(13) 0.06258(7) 0.0201(3) Uani 1 d .
H25A H 0.1474 0.5307 0.1057 0.030 Uiso 1 calc GR
H25B H 0.2154 0.4542 0.0555 0.030 Uiso 1 calc GR
H25C H 0.0794 0.5247 0.0378 0.030 Uiso 1 calc GR
C14 C 0.48354(15) 0.60605(13) 0.27393(7) 0.0192(3) Uani 1 d .
H14A H 0.4621 0.6608 0.3058 0.029 Uiso 1 calc GR
H14B H 0.5809 0.5904 0.2769 0.029 Uiso 1 calc GR
H14C H 0.4340 0.5338 0.2791 0.029 Uiso 1 calc GR
C12 C 0.48423(15) 0.57385(15) 0.16252(7) 0.0232(3) Uani 1 d .
H12A H 0.4338 0.5014 0.1655 0.035 Uiso 1 calc GR
H12B H 0.5813 0.5582 0.1688 0.035 Uiso 1 calc GR
H12C H 0.4646 0.6078 0.1221 0.035 Uiso 1 calc GR
H21 H 0.3406(19) 0.5451(17) -0.0228(8) 0.022(5) Uiso 1 d .
H23 H 0.4477(19) 0.8837(17) -0.0070(9) 0.024(5) Uiso 1 d .
H16A H -0.2633(19) 0.6814(16) 0.0415(9) 0.019(5) Uiso 1 d .
H13A H 0.613(2) 0.7677(18) 0.2118(10) 0.028(6) Uiso 1 d .
H16B H -0.127(2) 0.6286(19) 0.0749(9) 0.029(5) Uiso 1 d .
H3 H 0.1335(18) 0.9494(17) 0.3637(8) 0.016(4) Uiso 1 d .
H4 H 0.110(2) 0.7573(17) 0.4135(9) 0.019(5) Uiso 1 d .
H13B H 0.487(2) 0.8034(19) 0.1672(10) 0.028(5) Uiso 1 d .
H16C H -0.233(2) 0.6828(19) 0.1186(10) 0.031(6) Uiso 1 d .
H5 H 0.174(2) 0.600(2) 0.3344(9) 0.031(5) Uiso 1 d .
H2 H 0.214(2) 0.9264(19) 0.2558(9) 0.030(5) Uiso 1 d .
H27A H 0.3122(19) 0.9396(17) 0.1310(9) 0.023(5) Uiso 1 d .
H8 H -0.219(2) 0.8314(17) 0.3344(9) 0.024(5) Uiso 1 d .
H9 H -0.1709(19) 0.6210(17) 0.3193(9) 0.024(5) Uiso 1 d .
H27B H 0.397(2) 0.990(2) 0.0810(10) 0.037(6) Uiso 1 d .
H7 H -0.1445(18) 0.9454(16) 0.2471(8) 0.014(4) Uiso 1 d .
H10 H -0.0588(18) 0.6032(18) 0.2186(8) 0.021(5) Uiso 1 d .
H27C H 0.237(2) 0.9874(19) 0.0730(10) 0.036(6) Uiso 1 d .
H13C H 0.486(2) 0.8223(19) 0.2352(10) 0.029(5) Uiso 1 d .

loop_
_atom_site_aniso_label
_atom_site_aniso_U_11
_atom_site_aniso_U_22
_atom_site_aniso_U_33
_atom_site_aniso_U_23
_atom_site_aniso_U_13
_atom_site_aniso_U_12
Fe1 0.01189(12) 0.01472(12) 0.01027(12) -0.00139(6) 0.00018(8) -0.00059(6)
P1 0.01195(17) 0.01240(17) 0.01121(17) -0.00049(11) 0.00005(12) 0.00049(11)
P2 0.01320(17) 0.01393(17) 0.01155(17) 0.00003(12) -0.00037(12) 0.00113(12)
C6 0.0122(6) 0.0160(6) 0.0120(6) -0.0024(5) -0.0005(5) 0.0000(4)
C19 0.0131(6) 0.0140(6) 0.0116(6) -0.0002(5) 0.0005(5) 0.0013(5)
C24 0.0160(6) 0.0147(6) 0.0132(6) 0.0012(5) 0.0007(5) 0.0010(5)
C22 0.0154(6) 0.0258(7) 0.0120(6) -0.0007(5) 0.0009(5) 0.0036(5)
C11 0.0117(6) 0.0162(6) 0.0158(6) -0.0004(5) -0.0005(5) 0.0011(5)
C2 0.0128(6) 0.0153(6) 0.0161(6) -0.0014(5) -0.0006(5) -0.0022(5)
C1 0.0116(6) 0.0145(6) 0.0116(6) 0.0001(5) -0.0012(5) 0.0003(5)
C23 0.0165(6) 0.0205(7) 0.0143(6) 0.0024(5) 0.0015(5) -0.0003(5)
C4 0.0174(7) 0.0251(7) 0.0111(6) -0.0023(5) -0.0007(5) 0.0004(5)
C3 0.0169(6) 0.0206(7) 0.0165(7) -0.0065(5) -0.0025(5) -0.0008(5)
C20 0.0153(6) 0.0157(6) 0.0124(6) -0.0004(5) -0.0017(5) 0.0018(5)
C15 0.0170(6) 0.0159(6) 0.0125(6) -0.0005(5) -0.0025(5) 0.0025(5)
B1 0.0136(7) 0.0105(6) 0.0137(7) -0.0012(5) 0.0006(5) -0.0019(5)
C10 0.0146(6) 0.0161(6) 0.0145(6) -0.0021(5) -0.0012(5) -0.0031(5)
C21 0.0193(7) 0.0196(7) 0.0124(6) -0.0026(5) -0.0006(5) 0.0034(5)
C7 0.0138(6) 0.0207(7) 0.0164(6) -0.0040(5) -0.0006(5) 0.0040(5)
C26 0.0231(8) 0.0325(8) 0.0183(7) -0.0020(6) 0.0069(6) 0.0025(6)
C5 0.0161(6) 0.0188(6) 0.0128(6) 0.0020(5) 0.0001(5) 0.0008(5)
C17 0.0228(7) 0.0282(8) 0.0134(7) 0.0024(6) -0.0011(5) 0.0024(6)
C8 0.0131(6) 0.0352(8) 0.0148(7) -0.0047(6) 0.0025(5) 0.0009(6)
C27 0.0257(8) 0.0150(6) 0.0208(7) -0.0010(5) 0.0054(6) -0.0029(6)
C9 0.0159(7) 0.0297(8) 0.0153(7) 0.0020(6) 0.0004(5) -0.0067(6)
C18 0.0214(7) 0.0234(7) 0.0216(7) -0.0024(6) -0.0063(6) 0.0077(6)
C16 0.0246(8) 0.0206(7) 0.0172(7) -0.0016(6) -0.0038(6) -0.0042(6)
C13 0.0170(7) 0.0226(8) 0.0301(9) 0.0052(6) -0.0024(6) -0.0038(5)
C25 0.0244(7) 0.0170(7) 0.0192(7) -0.0027(5) 0.0027(5) -0.0014(5)
C14 0.0166(7) 0.0222(7) 0.0185(7) 0.0008(5) -0.0018(5) 0.0047(5)
C12 0.0168(7) 0.0310(8) 0.0218(7) -0.0071(6) 0.0013(5) 0.0067(6)

loop_
_atom_type_symbol
_atom_type_description
_atom_type_scat_dispersion_real
_atom_type_scat_dispersion_imag
_atom_type_scat_source
C C 0.0033 0.0016 'International Tables Vol C Tables 4.2.6.8 and 6.1.1.4'
H H 0.0000 0.0000 'International Tables Vol C Tables 4.2.6.8 and 6.1.1.4'
B B 0.0013 0.0007 'International Tables Vol C Tables 4.2.6.8 and 6.1.1.4'
P P 0.1023 0.0942 'International Tables Vol C Tables 4.2.6.8 and 6.1.1.4'
Fe Fe 0.3463 0.8444 'International Tables Vol C Tables 4.2.6.8 and 6.1.1.4'

loop_
_geom_angle_atom_site_label_1
_geom_angle_atom_site_label_2
_geom_angle_atom_site_label_3
_geom_angle
C6 Fe1 C2 107.86(6)
C6 Fe1 C4 175.84(6)
C6 Fe1 C3 137.84(6)
C6 Fe1 C10 41.78(6)
C6 Fe1 C7 41.62(5)
C6 Fe1 C5 136.79(6)
C6 Fe1 C8 69.54(6)
C6 Fe1 C9 69.73(6)
C2 Fe1 C4 68.50(6)
C2 Fe1 C3 40.61(6)
C2 Fe1 C8 142.47(6)
C2 Fe1 C9 175.81(6)
C1 Fe1 C6 106.42(6)
C1 Fe1 C2 41.69(5)
C1 Fe1 C4 69.56(6)
C1 Fe1 C3 69.49(6)
C1 Fe1 C10 105.83(6)
C1 Fe1 C7 138.16(6)
C1 Fe1 C5 41.74(5)
C1 Fe1 C8 174.47(6)
C1 Fe1 C9 135.06(6)
C4 Fe1 C3 40.38(6)
C10 Fe1 C2 135.18(6)
C10 Fe1 C4 139.52(6)
C10 Fe1 C3 175.26(6)
C10 Fe1 C7 69.33(6)
C10 Fe1 C8 68.64(6)
C10 Fe1 C9 40.82(6)
C7 Fe1 C2 111.94(6)
C7 Fe1 C4 141.07(6)
C7 Fe1 C3 113.47(6)
C7 Fe1 C8 40.72(6)
C7 Fe1 C9 68.73(6)
C5 Fe1 C2 69.22(6)
C5 Fe1 C4 40.61(6)
C5 Fe1 C3 68.42(6)
C5 Fe1 C10 108.76(6)
C5 Fe1 C7 178.09(6)
C5 Fe1 C8 139.10(6)
C5 Fe1 C9 110.00(6)
C8 Fe1 C4 114.55(6)
C8 Fe1 C3 116.03(6)
C9 Fe1 C4 113.77(6)
C9 Fe1 C3 143.31(6)
C9 Fe1 C8 40.52(7)
C11 P1 B1 116.72(7)
C1 P1 C11 104.51(6)
C1 P1 B1 111.29(7)
C6 P2 C15 104.46(6)
C6 P2 B1 110.02(7)
C15 P2 B1 114.30(7)
P2 C6 Fe1 120.21(7)
C10 C6 Fe1 69.58(8)
C10 C6 P2 128.78(11)
C7 C6 Fe1 69.77(8)
C7 C6 P2 124.24(11)
C7 C6 C10 106.61(12)
C24 C19 C20 118.14(13)
C24 C19 B1 119.95(12)
C20 C19 B1 121.71(12)
C19 C24 C27 121.32(13)
C23 C24 C19 120.22(13)
C23 C24 C27 118.46(13)
C23 C22 C21 117.86(13)
C23 C22 C26 121.39(14)
C21 C22 C26 120.74(14)
C13 C11 P1 112.89(11)
C13 C11 C14 109.60(12)
C13 C11 C12 110.63(13)
C14 C11 P1 105.91(10)
C12 C11 P1 109.57(10)
C12 C11 C14 108.03(12)
C1 C2 Fe1 67.95(8)
C3 C2 Fe1 70.84(8)
C3 C2 C1 108.34(12)
P1 C1 Fe1 118.84(7)
C2 C1 Fe1 70.35(8)
C2 C1 P1 128.88(11)
C5 C1 Fe1 70.04(8)
C5 C1 P1 123.86(11)
C5 C1 C2 106.83(12)
C22 C23 C24 121.81(14)
C3 C4 Fe1 69.86(8)
C5 C4 Fe1 68.31(8)
C5 C4 C3 107.96(13)
C2 C3 Fe1 68.55(8)
C2 C3 C4 108.18(13)
C4 C3 Fe1 69.75(8)
C19 C20 C25 121.18(13)
C21 C20 C19 120.10(13)
C21 C20 C25 118.72(13)
C17 C15 P2 109.71(10)
C17 C15 C18 109.20(12)
C17 C15 C16 109.71(13)
C18 C15 P2 106.55(10)
C16 C15 P2 112.69(10)
C16 C15 C18 108.88(13)
P1 B1 P2 121.49(8)
C19 B1 P1 116.15(10)
C19 B1 P2 122.33(10)
C6 C10 Fe1 68.65(8)
C9 C10 Fe1 70.39(8)
C9 C10 C6 108.47(13)
C20 C21 C22 121.76(13)
C6 C7 Fe1 68.61(8)
C8 C7 Fe1 70.59(9)
C8 C7 C6 108.57(13)
C1 C5 Fe1 68.22(8)
C4 C5 Fe1 71.09(9)
C4 C5 C1 108.67(13)
C7 C8 Fe1 68.69(8)
C9 C8 Fe1 69.47(9)
C9 C8 C7 108.17(13)
C10 C9 Fe1 68.79(8)
C8 C9 Fe1 70.01(9)
C8 C9 C10 108.18(13)

loop_
_geom_bond_atom_site_label_1
_geom_bond_atom_site_label_2
_geom_bond_distance
Fe1 C6 2.0205(14)
Fe1 C2 2.0386(14)
Fe1 C1 2.0063(14)
Fe1 C4 2.0674(15)
Fe1 C3 2.0689(14)
Fe1 C10 2.0330(14)
Fe1 C7 2.0362(14)
Fe1 C5 2.0307(15)
Fe1 C8 2.0614(15)
Fe1 C9 2.0543(15)
P1 C11 1.8830(14)
P1 C1 1.8020(14)
P1 B1 1.8838(16)
P2 C6 1.8118(15)
P2 C15 1.8906(14)
P2 B1 1.8959(16)
C6 C10 1.445(2)
C6 C7 1.4412(19)
C19 C24 1.4112(19)
C19 C20 1.4132(19)
C19 B1 1.580(2)
C24 C23 1.3931(19)
C24 C27 1.515(2)
C22 C23 1.392(2)
C22 C21 1.395(2)
C22 C26 1.505(2)
C11 C13 1.526(2)
C11 C14 1.540(2)
C11 C12 1.529(2)
C2 C1 1.4398(19)
C2 C3 1.426(2)
C1 C5 1.4385(19)
C4 C3 1.428(2)
C4 C5 1.423(2)
C20 C21 1.3944(19)
C20 C25 1.516(2)
C15 C17 1.532(2)
C15 C18 1.537(2)
C15 C16 1.533(2)
C10 C9 1.425(2)
C7 C8 1.426(2)
C8 C9 1.425(2)
